data_4086578
loop_
_publ_author_name
'Nilakantan, Lakshmi'
'McMillin, David R.'
'Sharp, Paul R.'

_publ_section_title
;
 Emissive Biphenyl Cyclometalated Gold(III) Diethyl Dithiocarbamate
 Complexes
;
_journal_issue 14
_journal_name_full Organometallics
_journal_page_first 2339
_journal_paper_doi 10.1021/acs.organomet.6b00275
_journal_volume 35
_journal_year 2016
_chemical_formula_moiety 'C19 H16 Au F6 N S2'
_chemical_formula_sum 'C19 H16 Au F6 N S2'
_chemical_formula_weight 633.41
_space_group_crystal_system monoclinic
_space_group_IT_number 15
_space_group_name_Hall '-C 2yc'
_space_group_name_H-M_alt 'C 1 2/c 1'
_symmetry_cell_setting monoclinic
_symmetry_Int_Tables_number 15
_symmetry_space_group_name_Hall '-C 2yc'
_symmetry_space_group_name_H-M 'C 1 2/c 1'
_atom_sites_solution_hydrogens geom
_audit_creation_method SHELXL-2013
_cell_angle_alpha 90
_cell_angle_beta 90.273(2)
_cell_angle_gamma 90
_cell_formula_units_Z 12
_cell_length_a 11.4137(3)
_cell_length_b 24.4813(8)
_cell_length_c 21.2074(7)
_cell_measurement_reflns_used 5114
_cell_measurement_temperature 100(2)
_cell_measurement_theta_max 27.2
_cell_measurement_theta_min 2.5
_cell_volume 5925.8(3)
_computing_cell_refinement 'APEX2 (Bruker AXS, 2008)'
_computing_data_collection 'APEX2 (Bruker AXS, 2008)'
_computing_data_reduction 'APEX2 (Bruker AXS, 2008)'
_computing_molecular_graphics 'X-SEED, Barbour, 2001'
_computing_publication_material 'CIFTAB (Sheldrick, 2013)'
_computing_structure_refinement 'SHELXL-2013 (Sheldrick, 2013)'
_computing_structure_solution 'SHELXS-2013 (Sheldrick, 2013)'
_diffrn_ambient_temperature 100(2)
_diffrn_measured_fraction_theta_full 0.996
_diffrn_measured_fraction_theta_max 0.991
_diffrn_measurement_device_type 'Bruker APEXII CCD area detector'
_diffrn_measurement_method 'omega scans'
_diffrn_radiation_type MoK\a
_diffrn_radiation_wavelength 0.71073
_diffrn_reflns_av_R_equivalents 0.0455
_diffrn_reflns_av_unetI/netI 0.0526
_diffrn_reflns_Laue_measured_fraction_full 0.996
_diffrn_reflns_Laue_measured_fraction_max 0.991
_diffrn_reflns_limit_h_max 14
_diffrn_reflns_limit_h_min -14
_diffrn_reflns_limit_k_max 22
_diffrn_reflns_limit_k_min -31
_diffrn_reflns_limit_l_max 25
_diffrn_reflns_limit_l_min -27
_diffrn_reflns_number 21027
_diffrn_reflns_point_group_measured_fraction_full 0.996
_diffrn_reflns_point_group_measured_fraction_max 0.991
_diffrn_reflns_theta_full 25.242
_diffrn_reflns_theta_max 27.423
_diffrn_reflns_theta_min 3.069
_diffrn_standards_decay_% 0.0
_exptl_absorpt_coefficient_mu 7.720
_exptl_absorpt_correction_T_max 0.93
_exptl_absorpt_correction_T_min 0.55
_exptl_absorpt_correction_type multi-scan
_exptl_absorpt_process_details
;
 Data were corrected for decay and absorption using the program SADABS 
 (Sheldrick, G. M. (2003). SADABS. Version 2.10. University of
 G\"ottingen, Germany).
;
_exptl_crystal_colour Colourless
_exptl_crystal_density_diffrn 2.130
_exptl_crystal_description Needle
_exptl_crystal_F_000 3624
_exptl_crystal_size_max 0.500
_exptl_crystal_size_mid 0.020
_exptl_crystal_size_min 0.010
_refine_diff_density_max 1.240
_refine_diff_density_min -1.419
_refine_diff_density_rms 0.166
_refine_ls_extinction_method none
_refine_ls_goodness_of_fit_ref 0.995
_refine_ls_hydrogen_treatment constr
_refine_ls_matrix_type full
_refine_ls_number_parameters 397
_refine_ls_number_reflns 6715
_refine_ls_number_restraints 0
_refine_ls_restrained_S_all 0.995
_refine_ls_R_factor_all 0.0460
_refine_ls_R_factor_gt 0.0293
_refine_ls_shift/su_max 0.002
_refine_ls_shift/su_mean 0.000
_refine_ls_structure_factor_coef Fsqd
_refine_ls_weighting_details 'w=1/[\s^2^(Fo^2^)+(0.0208P)^2^] where P=(Fo^2^+2Fc^2^)/3'
_refine_ls_weighting_scheme calc
_refine_ls_wR_factor_gt 0.0533
_refine_ls_wR_factor_ref 0.0582
_reflns_Friedel_coverage 0.000
_reflns_number_gt 5398
_reflns_number_total 6715
_reflns_threshold_expression 'I > 2\s(I)'
_cod_data_source_file om6b00275_si_001.cif
_cod_data_source_block LAK72214
_cod_depositor_comments 'Adding full bibliography for 4086576--4086578.cif.'
_cod_original_sg_symbol_H-M 'C 2/c'
_cod_database_code 4086578
_shelx_space_group_comment
;
The symmetry employed for this shelxl refinement is uniquely defined
by the following loop, which should always be used as a source of
symmetry information in preference to the above space-group names.
They are only intended as comments.
;
_shelx_estimated_absorpt_t_min 0.113
_shelx_estimated_absorpt_t_max 0.927
_shelxl_version_number 2013-4

loop_
_space_group_symop_operation_xyz
'x, y, z'
'-x, y, -z+1/2'
'x+1/2, y+1/2, z'
'-x+1/2, y+1/2, -z+1/2'
'-x, -y, -z'
'x, -y, z-1/2'
'-x+1/2, -y+1/2, -z'
'x+1/2, -y+1/2, z-1/2'

loop_
_atom_site_label
_atom_site_type_symbol
_atom_site_fract_x
_atom_site_fract_y
_atom_site_fract_z
_atom_site_U_iso_or_equiv
_atom_site_adp_type
_atom_site_occupancy
_atom_site_site_symmetry_order
_atom_site_calc_flag
_atom_site_refinement_flags_posn
_atom_site_refinement_flags_adp
_atom_site_refinement_flags_occupancy
Au1 Au 0.68860(2) 0.20027(2) 0.29069(2) 0.01563(5) Uani 1 1 d . . .
Au2 Au 1.0000 0.25512(2) 0.2500 0.01491(6) Uani 1 2 d S T P
S1 S 0.70767(10) 0.11047(5) 0.33252(5) 0.0191(2) Uani 1 1 d . . .
S2 S 0.73626(10) 0.21270(5) 0.39927(5) 0.0199(2) Uani 1 1 d . . .
S3 S 1.03179(10) 0.33256(5) 0.31624(5) 0.0194(2) Uani 1 1 d . . .
F1 F 0.5482(3) 0.12073(13) -0.01737(14) 0.0548(10) Uani 1 1 d . . .
F2 F 0.6782(2) 0.18267(14) -0.03002(13) 0.0392(8) Uani 1 1 d . . .
F3 F 0.4989(2) 0.20485(13) -0.02096(13) 0.0372(8) Uani 1 1 d . . .
F4 F 0.6841(3) 0.44197(12) 0.12270(15) 0.0473(9) Uani 1 1 d . . .
F5 F 0.6808(3) 0.47766(12) 0.21505(16) 0.0441(8) Uani 1 1 d . . .
F6 F 0.5217(2) 0.44959(12) 0.17273(17) 0.0463(9) Uani 1 1 d . . .
F7 F 1.1836(2) 0.01527(12) 0.38880(14) 0.0409(8) Uani 1 1 d . . .
F8 F 1.1728(3) 0.06334(12) 0.47315(15) 0.0480(9) Uani 1 1 d . . .
F9 F 1.0209(2) 0.02356(12) 0.43637(14) 0.0351(7) Uani 1 1 d . . .
N1 N 0.7535(3) 0.11508(15) 0.45699(17) 0.0171(8) Uani 1 1 d . . .
N2 N 1.0000 0.4254(2) 0.2500 0.0166(11) Uani 1 2 d S T P
C1 C 0.6451(4) 0.18514(18) 0.1994(2) 0.0164(9) Uani 1 1 d . . .
C2 C 0.6308(4) 0.13418(19) 0.1724(2) 0.0176(10) Uani 1 1 d . . .
H2 H 0.6371 0.1024 0.1978 0.021 Uiso 1 1 calc R U .
C3 C 0.6072(4) 0.1290(2) 0.1083(2) 0.0221(10) Uani 1 1 d . . .
H3 H 0.5986 0.0938 0.0900 0.026 Uiso 1 1 calc R U .
C4 C 0.5965(4) 0.17506(19) 0.0714(2) 0.0210(10) Uani 1 1 d . . .
C5 C 0.6081(4) 0.22702(19) 0.0975(2) 0.0203(10) Uani 1 1 d . . .
H5 H 0.6001 0.2586 0.0718 0.024 Uiso 1 1 calc R U .
C6 C 0.6314(4) 0.23229(19) 0.1617(2) 0.0196(10) Uani 1 1 d . . .
C7 C 0.6472(4) 0.28438(19) 0.1959(2) 0.0181(10) Uani 1 1 d . . .
C8 C 0.6359(4) 0.33645(18) 0.1695(2) 0.0209(10) Uani 1 1 d . . .
H8 H 0.6167 0.3406 0.1262 0.025 Uiso 1 1 calc R U .
C9 C 0.6532(4) 0.38181(19) 0.2074(2) 0.0222(11) Uani 1 1 d . . .
C10 C 0.6854(4) 0.3763(2) 0.2708(2) 0.0225(11) Uani 1 1 d . . .
H10 H 0.6981 0.4078 0.2961 0.027 Uiso 1 1 calc R U .
C11 C 0.6985(4) 0.32422(19) 0.2963(2) 0.0212(10) Uani 1 1 d . . .
H11 H 0.7223 0.3201 0.3390 0.025 Uiso 1 1 calc R U .
C12 C 0.6772(4) 0.27877(18) 0.2600(2) 0.0175(10) Uani 1 1 d . . .
C13 C 0.5802(4) 0.1706(2) 0.0021(2) 0.0256(11) Uani 1 1 d . . .
C14 C 0.6355(4) 0.4372(2) 0.1802(3) 0.0285(12) Uani 1 1 d . . .
C15 C 0.7351(3) 0.14200(18) 0.4038(2) 0.0167(9) Uani 1 1 d . . .
C16 C 0.7597(4) 0.05472(18) 0.4576(2) 0.0208(10) Uani 1 1 d . . .
H16A H 0.8140 0.0428 0.4914 0.025 Uiso 1 1 calc R U .
H16B H 0.7915 0.0418 0.4168 0.025 Uiso 1 1 calc R U .
C17 C 0.6404(4) 0.0290(2) 0.4681(2) 0.0302(12) Uani 1 1 d . . .
H17A H 0.6105 0.0402 0.5094 0.045 Uiso 1 1 calc R U .
H17B H 0.6475 -0.0108 0.4668 0.045 Uiso 1 1 calc R U .
H17C H 0.5861 0.0412 0.4351 0.045 Uiso 1 1 calc R U .
C18 C 0.7713(4) 0.1430(2) 0.5180(2) 0.0203(10) Uani 1 1 d . . .
H18A H 0.7360 0.1208 0.5520 0.024 Uiso 1 1 calc R U .
H18B H 0.7307 0.1788 0.5170 0.024 Uiso 1 1 calc R U .
C19 C 0.9006(4) 0.1521(2) 0.5326(2) 0.0295(12) Uani 1 1 d . . .
H19A H 0.9412 0.1168 0.5331 0.044 Uiso 1 1 calc R U .
H19B H 0.9087 0.1697 0.5739 0.044 Uiso 1 1 calc R U .
H19C H 0.9349 0.1755 0.5001 0.044 Uiso 1 1 calc R U .
C20 C 1.0366(4) 0.19225(18) 0.3088(2) 0.0164(9) Uani 1 1 d . . .
C21 C 1.0772(4) 0.19815(19) 0.3703(2) 0.0169(9) Uani 1 1 d . . .
H21 H 1.0866 0.2335 0.3880 0.020 Uiso 1 1 calc R U .
C22 C 1.1037(3) 0.15252(19) 0.4056(2) 0.0181(10) Uani 1 1 d . . .
H22 H 1.1329 0.1566 0.4473 0.022 Uiso 1 1 calc R U .
C23 C 1.0879(4) 0.10055(19) 0.3806(2) 0.0190(10) Uani 1 1 d . . .
C24 C 1.0482(4) 0.09418(19) 0.3191(2) 0.0191(10) Uani 1 1 d . . .
H24 H 1.0392 0.0586 0.3019 0.023 Uiso 1 1 calc R U .
C25 C 1.0216(3) 0.13968(18) 0.2828(2) 0.0164(9) Uani 1 1 d . . .
C26 C 1.1158(4) 0.0517(2) 0.4188(2) 0.0248(11) Uani 1 1 d . . .
C27 C 1.0000 0.3713(3) 0.2500 0.0203(14) Uani 1 2 d S T P
C28 C 1.0269(4) 0.4568(2) 0.3067(2) 0.0241(11) Uani 1 1 d . . .
H28A H 1.0670 0.4911 0.2948 0.029 Uiso 1 1 calc R U .
H28B H 1.0808 0.4355 0.3340 0.029 Uiso 1 1 calc R U .
C29 C 0.9159(4) 0.4703(2) 0.3432(2) 0.0315(12) Uani 1 1 d . . .
H29A H 0.8605 0.4892 0.3154 0.047 Uiso 1 1 calc R U .
H29B H 0.9357 0.4938 0.3791 0.047 Uiso 1 1 calc R U .
H29C H 0.8803 0.4364 0.3586 0.047 Uiso 1 1 calc R U .

loop_
_atom_site_aniso_label
_atom_site_aniso_U_11
_atom_site_aniso_U_22
_atom_site_aniso_U_33
_atom_site_aniso_U_23
_atom_site_aniso_U_13
_atom_site_aniso_U_12
Au1 0.01562(9) 0.01656(9) 0.01471(9) 0.00219(7) 0.00036(6) 0.00105(7)
Au2 0.01534(12) 0.01613(13) 0.01325(12) 0.000 -0.00044(9) 0.000
S1 0.0241(6) 0.0169(6) 0.0163(6) 0.0007(5) -0.0029(5) 0.0010(5)
S2 0.0255(6) 0.0174(6) 0.0167(6) -0.0004(5) -0.0017(5) 0.0011(5)
S3 0.0234(6) 0.0190(6) 0.0159(6) -0.0003(5) -0.0024(4) -0.0003(5)
F1 0.105(3) 0.0350(19) 0.0247(17) 0.0024(16) -0.0171(18) -0.0271(19)
F2 0.0289(16) 0.069(2) 0.0196(15) 0.0031(16) 0.0030(12) -0.0076(15)
F3 0.0336(16) 0.059(2) 0.0192(15) 0.0066(15) -0.0087(12) 0.0087(15)
F4 0.068(2) 0.0293(17) 0.044(2) 0.0190(16) 0.0159(17) 0.0067(16)
F5 0.055(2) 0.0200(16) 0.058(2) 0.0058(16) -0.0089(17) -0.0044(14)
F6 0.0278(16) 0.0318(17) 0.079(3) 0.0232(18) -0.0048(17) 0.0021(14)
F7 0.0437(18) 0.0349(17) 0.0441(19) 0.0169(16) 0.0173(15) 0.0236(14)
F8 0.073(2) 0.0298(17) 0.0405(19) 0.0145(16) -0.0335(17) -0.0059(16)
F9 0.0287(15) 0.0351(17) 0.0414(18) 0.0179(15) 0.0057(14) -0.0028(13)
N1 0.0174(19) 0.019(2) 0.0145(19) 0.0012(17) -0.0011(15) 0.0030(16)
N2 0.018(3) 0.011(3) 0.021(3) 0.000 0.000(2) 0.000
C1 0.015(2) 0.017(2) 0.017(2) 0.003(2) -0.0002(17) -0.0004(18)
C2 0.015(2) 0.023(2) 0.015(2) 0.003(2) 0.0009(17) -0.0033(19)
C3 0.019(2) 0.023(3) 0.025(3) 0.000(2) -0.0001(19) -0.003(2)
C4 0.016(2) 0.024(2) 0.023(2) 0.003(2) 0.0002(19) -0.0022(19)
C5 0.013(2) 0.025(3) 0.023(3) 0.012(2) -0.0019(18) 0.0009(19)
C6 0.011(2) 0.026(3) 0.022(2) 0.011(2) 0.0029(18) 0.0001(19)
C7 0.012(2) 0.024(2) 0.018(2) 0.001(2) -0.0029(17) -0.0041(18)
C8 0.017(2) 0.020(2) 0.026(3) 0.003(2) -0.0010(19) -0.0004(19)
C9 0.014(2) 0.021(2) 0.032(3) 0.005(2) 0.003(2) -0.0043(19)
C10 0.016(2) 0.020(2) 0.031(3) -0.001(2) -0.001(2) -0.0021(19)
C11 0.019(2) 0.019(2) 0.025(3) 0.001(2) 0.0028(19) 0.003(2)
C12 0.014(2) 0.014(2) 0.024(2) -0.001(2) 0.0011(18) 0.0010(18)
C13 0.026(3) 0.025(3) 0.026(3) 0.003(2) -0.001(2) -0.008(2)
C14 0.021(3) 0.026(3) 0.038(3) 0.004(3) 0.003(2) -0.003(2)
C15 0.013(2) 0.020(2) 0.017(2) 0.000(2) 0.0001(17) -0.0018(18)
C16 0.024(2) 0.017(2) 0.021(2) 0.004(2) -0.0017(19) 0.0053(19)
C17 0.030(3) 0.022(3) 0.038(3) -0.001(2) -0.004(2) -0.003(2)
C18 0.020(2) 0.028(3) 0.013(2) 0.002(2) 0.0006(17) 0.000(2)
C19 0.027(3) 0.040(3) 0.021(3) -0.008(2) -0.002(2) 0.001(2)
C20 0.013(2) 0.018(2) 0.018(2) 0.002(2) 0.0024(17) 0.0028(17)
C21 0.018(2) 0.019(2) 0.013(2) -0.002(2) -0.0004(17) 0.0009(19)
C22 0.014(2) 0.027(3) 0.013(2) -0.002(2) -0.0027(17) 0.0026(19)
C23 0.014(2) 0.022(2) 0.021(2) 0.006(2) -0.0006(18) 0.0020(19)
C24 0.019(2) 0.018(2) 0.020(2) -0.002(2) 0.0011(19) 0.0008(19)
C25 0.014(2) 0.017(2) 0.017(2) -0.0011(19) 0.0027(18) 0.0017(18)
C26 0.023(2) 0.030(3) 0.022(3) 0.002(2) -0.003(2) 0.004(2)
C27 0.019(3) 0.026(4) 0.015(3) 0.000 -0.003(3) 0.000
C28 0.024(2) 0.020(2) 0.028(3) -0.008(2) 0.000(2) -0.001(2)
C29 0.032(3) 0.032(3) 0.030(3) -0.013(3) 0.003(2) -0.001(2)

loop_
_atom_type_symbol
_atom_type_description
_atom_type_scat_dispersion_real
_atom_type_scat_dispersion_imag
_atom_type_scat_source
C C 0.0033 0.0016 'International Tables Vol C Tables 4.2.6.8 and 6.1.1.4'
H H 0.0000 0.0000 'International Tables Vol C Tables 4.2.6.8 and 6.1.1.4'
N N 0.0061 0.0033 'International Tables Vol C Tables 4.2.6.8 and 6.1.1.4'
F F 0.0171 0.0103 'International Tables Vol C Tables 4.2.6.8 and 6.1.1.4'
S S 0.1246 0.1234 'International Tables Vol C Tables 4.2.6.8 and 6.1.1.4'
Au Au -2.0133 8.8022 'International Tables Vol C Tables 4.2.6.8 and 6.1.1.4'

loop_
_geom_angle_atom_site_label_1
_geom_angle_atom_site_label_2
_geom_angle_atom_site_label_3
_geom_angle
_geom_angle_site_symmetry_1
_geom_angle_site_symmetry_3
C1 Au1 C12 81.48(18) . .
C1 Au1 S1 102.03(13) . .
C12 Au1 S1 176.40(14) . .
C1 Au1 S2 176.65(12) . .
C12 Au1 S2 101.71(14) . .
S1 Au1 S2 74.80(4) . .
C20 Au2 C20 80.9(3) 2_755 .
C20 Au2 S3 102.19(13) 2_755 2_755
C20 Au2 S3 176.01(13) . 2_755
C20 Au2 S3 176.01(13) 2_755 .
C20 Au2 S3 102.19(13) . .
S3 Au2 S3 74.79(6) 2_755 .
C15 S1 Au1 85.93(16) . .
C15 S2 Au1 85.62(15) . .
C27 S3 Au2 85.83(19) . .
C15 N1 C18 122.5(4) . .
C15 N1 C16 120.8(4) . .
C18 N1 C16 116.7(4) . .
C27 N2 C28 121.8(3) . 2_755
C27 N2 C28 121.8(3) . .
C28 N2 C28 116.4(5) 2_755 .
C2 C1 C6 119.3(4) . .
C2 C1 Au1 126.0(3) . .
C6 C1 Au1 114.6(3) . .
C1 C2 C3 120.7(4) . .
C1 C2 H2 119.7 . .
C3 C2 H2 119.7 . .
C4 C3 C2 119.8(4) . .
C4 C3 H3 120.1 . .
C2 C3 H3 120.1 . .
C3 C4 C5 120.9(4) . .
C3 C4 C13 120.8(4) . .
C5 C4 C13 118.2(4) . .
C6 C5 C4 119.4(4) . .
C6 C5 H5 120.3 . .
C4 C5 H5 120.3 . .
C5 C6 C1 119.9(4) . .
C5 C6 C7 125.7(4) . .
C1 C6 C7 114.4(4) . .
C8 C7 C12 119.8(4) . .
C8 C7 C6 125.4(4) . .
C12 C7 C6 114.8(4) . .
C9 C8 C7 119.1(4) . .
C9 C8 H8 120.4 . .
C7 C8 H8 120.4 . .
C8 C9 C10 121.1(4) . .
C8 C9 C14 119.1(5) . .
C10 C9 C14 119.7(5) . .
C11 C10 C9 119.2(5) . .
C11 C10 H10 120.4 . .
C9 C10 H10 120.4 . .
C12 C11 C10 120.4(5) . .
C12 C11 H11 119.8 . .
C10 C11 H11 119.8 . .
C11 C12 C7 120.2(4) . .
C11 C12 Au1 125.1(4) . .
C7 C12 Au1 114.6(3) . .
F1 C13 F3 105.7(4) . .
F1 C13 F2 105.7(4) . .
F3 C13 F2 104.7(4) . .
F1 C13 C4 113.9(4) . .
F3 C13 C4 113.4(4) . .
F2 C13 C4 112.7(4) . .
F5 C14 F6 105.6(4) . .
F5 C14 F4 106.0(4) . .
F6 C14 F4 106.1(4) . .
F5 C14 C9 114.1(4) . .
F6 C14 C9 112.4(4) . .
F4 C14 C9 112.0(4) . .
N1 C15 S1 123.5(3) . .
N1 C15 S2 122.9(3) . .
S1 C15 S2 113.6(3) . .
N1 C16 C17 111.9(4) . .
N1 C16 H16A 109.2 . .
C17 C16 H16A 109.2 . .
N1 C16 H16B 109.2 . .
C17 C16 H16B 109.2 . .
H16A C16 H16B 107.9 . .
C16 C17 H17A 109.5 . .
C16 C17 H17B 109.5 . .
H17A C17 H17B 109.5 . .
C16 C17 H17C 109.5 . .
H17A C17 H17C 109.5 . .
H17B C17 H17C 109.5 . .
N1 C18 C19 112.0(3) . .
N1 C18 H18A 109.2 . .
C19 C18 H18A 109.2 . .
N1 C18 H18B 109.2 . .
C19 C18 H18B 109.2 . .
H18A C18 H18B 107.9 . .
C18 C19 H19A 109.5 . .
C18 C19 H19B 109.5 . .
H19A C19 H19B 109.5 . .
C18 C19 H19C 109.5 . .
H19A C19 H19C 109.5 . .
H19B C19 H19C 109.5 . .
C21 C20 C25 120.1(4) . .
C21 C20 Au2 124.5(3) . .
C25 C20 Au2 115.4(3) . .
C22 C21 C20 119.8(4) . .
C22 C21 H21 120.1 . .
C20 C21 H21 120.1 . .
C21 C22 C23 120.6(4) . .
C21 C22 H22 119.7 . .
C23 C22 H22 119.7 . .
C24 C23 C22 120.2(4) . .
C24 C23 C26 119.5(4) . .
C22 C23 C26 120.3(4) . .
C23 C24 C25 120.1(4) . .
C23 C24 H24 120.0 . .
C25 C24 H24 120.0 . .
C24 C25 C20 119.3(4) . .
C24 C25 C25 126.6(3) . 2_755
C20 C25 C25 114.1(3) . 2_755
F9 C26 F7 105.0(4) . .
F9 C26 F8 105.0(4) . .
F7 C26 F8 105.6(4) . .
F9 C26 C23 113.4(4) . .
F7 C26 C23 113.6(4) . .
F8 C26 C23 113.5(4) . .
N2 C27 S3 123.22(19) . .
N2 C27 S3 123.22(19) . 2_755
S3 C27 S3 113.6(4) . 2_755
N2 C28 C29 111.1(3) . .
N2 C28 H28A 109.4 . .
C29 C28 H28A 109.4 . .
N2 C28 H28B 109.4 . .
C29 C28 H28B 109.4 . .
H28A C28 H28B 108.0 . .
C28 C29 H29A 109.5 . .
C28 C29 H29B 109.5 . .
H29A C29 H29B 109.5 . .
C28 C29 H29C 109.5 . .
H29A C29 H29C 109.5 . .
H29B C29 H29C 109.5 . .

loop_
_geom_bond_atom_site_label_1
_geom_bond_atom_site_label_2
_geom_bond_distance
_geom_bond_site_symmetry_2
Au1 C1 2.030(4) .
Au1 C12 2.033(4) .
Au1 S1 2.3802(11) .
Au1 S2 2.3833(12) .
Au2 C20 2.023(4) 2_755
Au2 C20 2.023(4) .
Au2 S3 2.3862(12) 2_755
Au2 S3 2.3862(12) .
S1 C15 1.724(5) .
S2 C15 1.734(5) .
S3 C27 1.732(4) .
F1 C13 1.339(5) .
F2 C13 1.345(5) .
F3 C13 1.342(5) .
F4 C14 1.346(6) .
F5 C14 1.339(6) .
F6 C14 1.342(5) .
F7 C26 1.343(5) .
F8 C26 1.351(5) .
F9 C26 1.338(5) .
N1 C15 1.323(5) .
N1 C18 1.476(6) .
N1 C16 1.479(6) .
N2 C27 1.324(8) .
N2 C28 1.459(5) 2_755
N2 C28 1.459(5) .
C1 C2 1.382(6) .
C1 C6 1.413(6) .
C2 C3 1.390(6) .
C2 H2 0.9500 .
C3 C4 1.378(6) .
C3 H3 0.9500 .
C4 C5 1.393(6) .
C4 C13 1.485(7) .
C5 C6 1.391(6) .
C5 H5 0.9500 .
C6 C7 1.478(6) .
C7 C8 1.398(6) .
C7 C12 1.406(6) .
C8 C9 1.384(6) .
C8 H8 0.9500 .
C9 C10 1.397(7) .
C9 C14 1.488(7) .
C10 C11 1.394(6) .
C10 H10 0.9500 .
C11 C12 1.374(6) .
C11 H11 0.9500 .
C16 C17 1.518(6) .
C16 H16A 0.9900 .
C16 H16B 0.9900 .
C17 H17A 0.9800 .
C17 H17B 0.9800 .
C17 H17C 0.9800 .
C18 C19 1.522(6) .
C18 H18A 0.9900 .
C18 H18B 0.9900 .
C19 H19A 0.9800 .
C19 H19B 0.9800 .
C19 H19C 0.9800 .
C20 C21 1.390(6) .
C20 C25 1.410(6) .
C21 C22 1.376(6) .
C21 H21 0.9500 .
C22 C23 1.390(6) .
C22 H22 0.9500 .
C23 C24 1.386(6) .
C23 C26 1.479(6) .
C24 C25 1.387(6) .
C24 H24 0.9500 .
C25 C25 1.474(9) 2_755
C27 S3 1.732(4) 2_755
C28 C29 1.524(6) .
C28 H28A 0.9900 .
C28 H28B 0.9900 .
C29 H29A 0.9800 .
C29 H29B 0.9800 .
C29 H29C 0.9800 .

loop_
_geom_torsion_atom_site_label_1
_geom_torsion_atom_site_label_2
_geom_torsion_atom_site_label_3
_geom_torsion_atom_site_label_4
_geom_torsion
_geom_torsion_site_symmetry_1
_geom_torsion_site_symmetry_4
C6 C1 C2 C3 2.2(6) . .
Au1 C1 C2 C3 -176.4(3) . .
C1 C2 C3 C4 -0.9(6) . .
C2 C3 C4 C5 -0.5(6) . .
C2 C3 C4 C13 175.4(4) . .
C3 C4 C5 C6 0.3(6) . .
C13 C4 C5 C6 -175.6(4) . .
C4 C5 C6 C1 1.1(6) . .
C4 C5 C6 C7 179.3(4) . .
C2 C1 C6 C5 -2.4(6) . .
Au1 C1 C6 C5 176.4(3) . .
C2 C1 C6 C7 179.2(4) . .
Au1 C1 C6 C7 -2.0(5) . .
C5 C6 C7 C8 3.0(7) . .
C1 C6 C7 C8 -178.7(4) . .
C5 C6 C7 C12 -176.2(4) . .
C1 C6 C7 C12 2.1(5) . .
C12 C7 C8 C9 -0.8(6) . .
C6 C7 C8 C9 179.9(4) . .
C7 C8 C9 C10 2.2(6) . .
C7 C8 C9 C14 -177.0(4) . .
C8 C9 C10 C11 -1.0(6) . .
C14 C9 C10 C11 178.2(4) . .
C9 C10 C11 C12 -1.6(6) . .
C10 C11 C12 C7 2.9(6) . .
C10 C11 C12 Au1 -178.4(3) . .
C8 C7 C12 C11 -1.7(6) . .
C6 C7 C12 C11 177.6(4) . .
C8 C7 C12 Au1 179.5(3) . .
C6 C7 C12 Au1 -1.2(5) . .
C3 C4 C13 F1 15.9(6) . .
C5 C4 C13 F1 -168.2(4) . .
C3 C4 C13 F3 136.8(4) . .
C5 C4 C13 F3 -47.2(5) . .
C3 C4 C13 F2 -104.5(5) . .
C5 C4 C13 F2 71.4(5) . .
C8 C9 C14 F5 -164.7(4) . .
C10 C9 C14 F5 16.1(6) . .
C8 C9 C14 F6 75.1(6) . .
C10 C9 C14 F6 -104.1(5) . .
C8 C9 C14 F4 -44.2(6) . .
C10 C9 C14 F4 136.6(4) . .
C18 N1 C15 S1 -177.0(3) . .
C16 N1 C15 S1 4.3(5) . .
C18 N1 C15 S2 3.0(5) . .
C16 N1 C15 S2 -175.8(3) . .
Au1 S1 C15 N1 178.0(3) . .
Au1 S1 C15 S2 -1.98(19) . .
Au1 S2 C15 N1 -178.0(3) . .
Au1 S2 C15 S1 1.97(19) . .
C15 N1 C16 C17 -90.2(5) . .
C18 N1 C16 C17 91.0(5) . .
C15 N1 C18 C19 -93.7(5) . .
C16 N1 C18 C19 85.1(5) . .
C25 C20 C21 C22 0.6(6) . .
Au2 C20 C21 C22 -177.5(3) . .
C20 C21 C22 C23 -1.3(6) . .
C21 C22 C23 C24 1.7(6) . .
C21 C22 C23 C26 -179.6(4) . .
C22 C23 C24 C25 -1.4(6) . .
C26 C23 C24 C25 179.9(4) . .
C23 C24 C25 C20 0.7(6) . .
C23 C24 C25 C25 -179.9(5) . 2_755
C21 C20 C25 C24 -0.3(6) . .
Au2 C20 C25 C24 178.0(3) . .
C21 C20 C25 C25 -179.8(4) . 2_755
Au2 C20 C25 C25 -1.5(6) . 2_755
C24 C23 C26 F9 -71.5(5) . .
C22 C23 C26 F9 109.8(5) . .
C24 C23 C26 F7 48.3(6) . .
C22 C23 C26 F7 -130.5(4) . .
C24 C23 C26 F8 168.9(4) . .
C22 C23 C26 F8 -9.9(6) . .
C28 N2 C27 S3 179.8(2) 2_755 .
C28 N2 C27 S3 -0.2(2) . .
C28 N2 C27 S3 -0.2(2) 2_755 2_755
C28 N2 C27 S3 179.8(2) . 2_755
Au2 S3 C27 N2 180.000(1) . .
Au2 S3 C27 S3 0.001(0) . 2_755
C27 N2 C28 C29 -91.9(4) . .
C28 N2 C28 C29 88.1(4) 2_755 .
